data_1564211
loop_
_publ_author_name
'Liu, Yong-Jie'
'Chen, Ya-Ting'
'Chen, Ming-Zhao'
'Mo, Xing-Jun'
'Huang, Chao'
'Chen, Dong-Mei'
'Zhu, Bi-Xue'

_publ_section_title
;
 Self-discriminating and counteranion-controlled self-assembly: Two
 heterochiral Cd(II) coordination polymers based on a racemic bis(pyridyl)
 ligand
;
_journal_name_full 'Inorganica Chimica Acta'
_journal_page_first 119702
_journal_paper_doi 10.1016/j.ica.2020.119702
_journal_volume 510
_journal_year 2020
_chemical_formula_moiety 'C19 H15 N5 O'
_chemical_formula_sum 'C19 H15 N5 O'
_chemical_formula_weight 329.36
_space_group_crystal_system monoclinic
_space_group_IT_number 14
_space_group_name_Hall '-P 2ybc'
_space_group_name_H-M_alt 'P 1 21/c 1'
_atom_sites_solution_hydrogens geom
_atom_sites_solution_primary dual
_cell_angle_alpha 90
_cell_angle_beta 101.335(19)
_cell_angle_gamma 90
_cell_formula_units_Z 4
_cell_length_a 8.162(5)
_cell_length_b 16.225(10)
_cell_length_c 12.259(7)
_cell_measurement_reflns_used 4472
_cell_measurement_temperature 296(2)
_cell_measurement_theta_max 21.89
_cell_measurement_theta_min 2.51
_cell_volume 1591.8(17)
_computing_molecular_graphics 'Olex2 (Dolomanov et al., 2009)'
_computing_publication_material 'Olex2 (Dolomanov et al., 2009)'
_computing_structure_refinement 'ShelXL (Sheldrick, 2015)'
_computing_structure_solution 'ShelXT (Sheldrick, 2015)'
_diffrn_ambient_temperature 296.15
_diffrn_measured_fraction_theta_full 1.000
_diffrn_measured_fraction_theta_max 1.000
_diffrn_measurement_device_type 'Bruker APEX-II CCD'
_diffrn_measurement_method '\f and \w scans'
_diffrn_radiation_type MoK\a
_diffrn_radiation_wavelength 0.71073
_diffrn_reflns_av_R_equivalents 0.0879
_diffrn_reflns_av_unetI/netI 0.0614
_diffrn_reflns_Laue_measured_fraction_full 1.000
_diffrn_reflns_Laue_measured_fraction_max 1.000
_diffrn_reflns_limit_h_max 9
_diffrn_reflns_limit_h_min -9
_diffrn_reflns_limit_k_max 19
_diffrn_reflns_limit_k_min -19
_diffrn_reflns_limit_l_max 14
_diffrn_reflns_limit_l_min -14
_diffrn_reflns_number 21706
_diffrn_reflns_point_group_measured_fraction_full 1.000
_diffrn_reflns_point_group_measured_fraction_max 1.000
_diffrn_reflns_theta_full 25.000
_diffrn_reflns_theta_max 25.000
_diffrn_reflns_theta_min 2.109
_diffrn_standards_number 0
_exptl_absorpt_coefficient_mu 0.090
_exptl_absorpt_correction_type none
_exptl_crystal_colour colorless
_exptl_crystal_density_diffrn 1.374
_exptl_crystal_description block
_exptl_crystal_F_000 688
_refine_diff_density_max 0.297
_refine_diff_density_min -0.347
_refine_diff_density_rms 0.048
_refine_ls_extinction_coef .
_refine_ls_extinction_method none
_refine_ls_goodness_of_fit_ref 1.022
_refine_ls_hydrogen_treatment constr
_refine_ls_matrix_type full
_refine_ls_number_parameters 226
_refine_ls_number_reflns 2799
_refine_ls_number_restraints 0
_refine_ls_restrained_S_all 1.022
_refine_ls_R_factor_all 0.1202
_refine_ls_R_factor_gt 0.0604
_refine_ls_shift/su_max 0.000
_refine_ls_shift/su_mean 0.000
_refine_ls_structure_factor_coef Fsqd
_refine_ls_weighting_details 'w=1/[\s^2^(Fo^2^)+(0.0664P)^2^+0.5369P] where P=(Fo^2^+2Fc^2^)/3'
_refine_ls_weighting_scheme calc
_refine_ls_wR_factor_gt 0.1319
_refine_ls_wR_factor_ref 0.1481
_reflns_Friedel_coverage 0.000
_reflns_Friedel_fraction_full .
_reflns_Friedel_fraction_max .
_reflns_number_gt 1690
_reflns_number_total 2799
_reflns_threshold_expression 'I > 2\s(I)'
_cod_data_source_file L.cif
_cod_data_source_block s
_cod_database_code 1564211
_olex2_refinement_description
;
1. Fixed Uiso
 At 1.2 times of:
  All C(H) groups, All N(H) groups
2.a Ternary CH refined with riding coordinates:
 C14(H14)
2.b Aromatic/amide H refined with riding coordinates:
 N4(H4), C6(H6), C9(H9), C1(H1), C12(H12), C4(H4A), C19(H19), C16(H16), C3(H3),
  C11(H11), C10(H10), C2(H2), C17(H17), C18(H18)
;

loop_
_space_group_symop_operation_xyz
'x, y, z'
'-x, y+1/2, -z+1/2'
'-x, -y, -z'
'x, -y-1/2, z-1/2'

loop_
_atom_site_label
_atom_site_type_symbol
_atom_site_fract_x
_atom_site_fract_y
_atom_site_fract_z
_atom_site_U_iso_or_equiv
_atom_site_adp_type
_atom_site_occupancy
_atom_site_site_symmetry_order
_atom_site_calc_flag
_atom_site_refinement_flags_posn
_atom_site_refinement_flags_adp
_atom_site_refinement_flags_occupancy
_atom_site_disorder_assembly
_atom_site_disorder_group
O1 O 0.5487(2) 0.32245(12) 0.33237(16) 0.0470(6) Uani 1 1 d . . . . .
N3 N 0.5661(3) 0.29943(13) 0.51693(17) 0.0336(6) Uani 1 1 d . . . . .
N4 N 0.6396(3) 0.41027(13) 0.64286(18) 0.0396(6) Uani 1 1 d . . . . .
H4 H 0.605057 0.434013 0.696878 0.047 Uiso 1 1 calc R . . . .
N2 N 0.4812(3) 0.22639(14) 0.48895(19) 0.0370(6) Uani 1 1 d . . . . .
N1 N 0.2855(3) -0.02533(14) 0.6176(2) 0.0496(7) Uani 1 1 d . . . . .
C7 C 0.5949(3) 0.34553(17) 0.4280(2) 0.0337(7) Uani 1 1 d . . . . .
C15 C 0.8085(3) 0.28518(15) 0.6723(2) 0.0336(7) Uani 1 1 d . . . . .
C14 C 0.6365(3) 0.32191(15) 0.6322(2) 0.0330(7) Uani 1 1 d . . . . .
H14 H 0.562363 0.300141 0.679245 0.040 Uiso 1 1 calc R . . . .
C13 C 0.6991(3) 0.45568(16) 0.5644(2) 0.0357(7) Uani 1 1 d . . . . .
C8 C 0.6830(3) 0.42352(16) 0.4574(2) 0.0338(7) Uani 1 1 d . . . . .
C5 C 0.3804(3) 0.09751(16) 0.5404(2) 0.0347(7) Uani 1 1 d . . . . .
C6 C 0.4771(3) 0.17392(17) 0.5653(2) 0.0366(7) Uani 1 1 d . . . . .
H6 H 0.535388 0.183919 0.637185 0.044 Uiso 1 1 calc R . . . .
N5 N 1.0201(4) 0.25701(18) 0.8339(2) 0.0696(9) Uani 1 1 d . . . . .
C9 C 0.7403(3) 0.46883(18) 0.3764(2) 0.0456(8) Uani 1 1 d . . . . .
H9 H 0.731331 0.446869 0.305401 0.055 Uiso 1 1 calc R . . . .
C1 C 0.3712(4) 0.04439(18) 0.6267(2) 0.0445(7) Uani 1 1 d . . . . .
H1 H 0.430020 0.058713 0.697001 0.053 Uiso 1 1 calc R . . . .
C12 C 0.7675(4) 0.53432(18) 0.5871(3) 0.0480(8) Uani 1 1 d . . . . .
H12 H 0.776357 0.557022 0.657733 0.058 Uiso 1 1 calc R . . . .
C4 C 0.2923(4) 0.07636(18) 0.4361(2) 0.0451(8) Uani 1 1 d . . . . .
H4A H 0.294858 0.109891 0.374904 0.054 Uiso 1 1 calc R . . . .
C19 C 0.8689(4) 0.28142(19) 0.7858(3) 0.0513(8) Uani 1 1 d . . . . .
H19 H 0.797006 0.297444 0.832034 0.062 Uiso 1 1 calc R . . . .
C16 C 0.9144(4) 0.26062(17) 0.6044(3) 0.0455(8) Uani 1 1 d . . . . .
H16 H 0.879092 0.261222 0.527533 0.055 Uiso 1 1 calc R . . . .
C3 C 0.2004(4) 0.00445(19) 0.4246(3) 0.0501(8) Uani 1 1 d . . . . .
H3 H 0.139096 -0.011200 0.355534 0.060 Uiso 1 1 calc R . . . .
C11 C 0.8213(4) 0.57783(19) 0.5050(3) 0.0525(9) Uani 1 1 d . . . . .
H11 H 0.866472 0.630116 0.520818 0.063 Uiso 1 1 calc R . . . .
C10 C 0.8102(4) 0.5459(2) 0.3994(3) 0.0548(9) Uani 1 1 d . . . . .
H10 H 0.849025 0.575689 0.344817 0.066 Uiso 1 1 calc R . . . .
C2 C 0.2008(4) -0.04347(18) 0.5164(3) 0.0504(8) Uani 1 1 d . . . . .
H2 H 0.137926 -0.091679 0.507566 0.060 Uiso 1 1 calc R . . . .
C17 C 1.0737(4) 0.23506(19) 0.6512(3) 0.0592(10) Uani 1 1 d . . . . .
H17 H 1.147216 0.218180 0.606495 0.071 Uiso 1 1 calc R . . . .
C18 C 1.1220(4) 0.2349(2) 0.7646(3) 0.0646(10) Uani 1 1 d . . . . .
H18 H 1.230514 0.218799 0.795495 0.078 Uiso 1 1 calc R . . . .

loop_
_atom_site_aniso_label
_atom_site_aniso_U_11
_atom_site_aniso_U_22
_atom_site_aniso_U_33
_atom_site_aniso_U_23
_atom_site_aniso_U_13
_atom_site_aniso_U_12
O1 0.0622(13) 0.0492(13) 0.0266(12) -0.0001(10) 0.0014(10) -0.0103(10)
N3 0.0381(13) 0.0340(13) 0.0262(14) -0.0004(11) -0.0002(10) -0.0067(10)
N4 0.0537(15) 0.0299(13) 0.0386(15) -0.0063(11) 0.0174(12) 0.0048(11)
N2 0.0376(13) 0.0346(14) 0.0369(15) -0.0009(12) 0.0026(11) -0.0025(11)
N1 0.0598(16) 0.0408(15) 0.0473(18) 0.0048(13) 0.0081(14) -0.0137(13)
C7 0.0306(15) 0.0394(17) 0.0293(18) 0.0028(14) 0.0015(13) 0.0024(12)
C15 0.0417(16) 0.0261(14) 0.0309(17) 0.0013(12) 0.0021(13) -0.0018(12)
C14 0.0395(16) 0.0306(15) 0.0294(17) -0.0003(13) 0.0077(13) 0.0015(12)
C13 0.0323(15) 0.0334(16) 0.0401(18) 0.0015(14) 0.0040(13) 0.0032(13)
C8 0.0315(14) 0.0341(16) 0.0337(17) 0.0015(13) 0.0011(13) 0.0025(12)
C5 0.0357(15) 0.0324(16) 0.0364(18) 0.0005(14) 0.0077(13) 0.0018(12)
C6 0.0364(16) 0.0404(17) 0.0321(17) -0.0010(15) 0.0047(13) 0.0006(13)
N5 0.068(2) 0.074(2) 0.055(2) 0.0093(16) -0.0184(17) 0.0113(16)
C9 0.0451(17) 0.052(2) 0.0385(18) 0.0030(16) 0.0056(14) -0.0066(15)
C1 0.0475(18) 0.0452(18) 0.0392(18) 0.0001(15) 0.0042(14) -0.0085(15)
C12 0.0556(19) 0.0378(18) 0.048(2) -0.0058(15) 0.0054(16) -0.0035(15)
C4 0.0522(18) 0.0419(18) 0.0421(19) 0.0019(15) 0.0114(15) -0.0021(15)
C19 0.057(2) 0.054(2) 0.038(2) 0.0058(15) -0.0012(16) 0.0089(16)
C16 0.0478(19) 0.0474(19) 0.0396(19) 0.0020(15) 0.0039(15) 0.0075(15)
C3 0.055(2) 0.054(2) 0.039(2) -0.0101(16) 0.0016(15) -0.0077(16)
C11 0.055(2) 0.0352(18) 0.065(2) 0.0013(17) 0.0059(17) -0.0085(15)
C10 0.060(2) 0.047(2) 0.058(2) 0.0111(17) 0.0134(17) -0.0106(16)
C2 0.0508(19) 0.0393(19) 0.062(2) -0.0077(17) 0.0131(17) -0.0123(15)
C17 0.045(2) 0.051(2) 0.084(3) 0.0073(19) 0.0188(19) 0.0154(16)
C18 0.054(2) 0.053(2) 0.077(3) 0.014(2) -0.012(2) 0.0089(17)

loop_
_atom_type_symbol
_atom_type_description
_atom_type_scat_dispersion_real
_atom_type_scat_dispersion_imag
_atom_type_scat_source
C C 0.0033 0.0016 'International Tables Vol C Tables 4.2.6.8 and 6.1.1.4'
H H 0.0000 0.0000 'International Tables Vol C Tables 4.2.6.8 and 6.1.1.4'
N N 0.0061 0.0033 'International Tables Vol C Tables 4.2.6.8 and 6.1.1.4'
O O 0.0106 0.0060 'International Tables Vol C Tables 4.2.6.8 and 6.1.1.4'

loop_
_geom_angle_atom_site_label_1
_geom_angle_atom_site_label_2
_geom_angle_atom_site_label_3
_geom_angle
_geom_angle_site_symmetry_1
_geom_angle_site_symmetry_3
N2 N3 C14 122.4(2) . .
C7 N3 N2 115.1(2) . .
C7 N3 C14 122.2(2) . .
C13 N4 C14 118.2(2) . .
C6 N2 N3 118.5(2) . .
C1 N1 C2 116.0(3) . .
O1 C7 N3 121.7(3) . .
O1 C7 C8 123.2(3) . .
N3 C7 C8 115.2(2) . .
C19 C15 C14 117.9(2) . .
C16 C15 C14 124.9(3) . .
C16 C15 C19 117.0(3) . .
N3 C14 C15 112.2(2) . .
N4 C14 N3 109.4(2) . .
N4 C14 C15 111.3(2) . .
N4 C13 C8 118.5(2) . .
N4 C13 C12 122.1(3) . .
C8 C13 C12 119.3(3) . .
C13 C8 C7 120.4(2) . .
C9 C8 C7 119.9(3) . .
C9 C8 C13 119.5(3) . .
C1 C5 C6 118.4(3) . .
C1 C5 C4 117.3(3) . .
C4 C5 C6 124.3(3) . .
N2 C6 C5 120.2(3) . .
C19 N5 C18 115.9(3) . .
C10 C9 C8 121.2(3) . .
N1 C1 C5 125.3(3) . .
C11 C12 C13 119.8(3) . .
C5 C4 C3 118.6(3) . .
N5 C19 C15 125.5(3) . .
C15 C16 C17 119.4(3) . .
C2 C3 C4 118.9(3) . .
C12 C11 C10 121.6(3) . .
C9 C10 C11 118.7(3) . .
N1 C2 C3 124.0(3) . .
C18 C17 C16 118.9(3) . .
N5 C18 C17 123.3(3) . .

loop_
_geom_bond_atom_site_label_1
_geom_bond_atom_site_label_2
_geom_bond_distance
_geom_bond_site_symmetry_2
O1 C7 1.218(3) .
N3 N2 1.381(3) .
N3 C7 1.380(3) .
N3 C14 1.463(3) .
N4 C14 1.439(3) .
N4 C13 1.374(3) .
N2 C6 1.271(3) .
N1 C1 1.323(4) .
N1 C2 1.329(4) .
C7 C8 1.465(4) .
C15 C14 1.515(4) .
C15 C19 1.383(4) .
C15 C16 1.372(4) .
C13 C8 1.393(4) .
C13 C12 1.399(4) .
C8 C9 1.389(4) .
C5 C6 1.469(4) .
C5 C1 1.378(4) .
C5 C4 1.381(4) .
N5 C19 1.319(4) .
N5 C18 1.349(5) .
C9 C10 1.380(4) .
C12 C11 1.371(4) .
C4 C3 1.379(4) .
C16 C17 1.378(4) .
C3 C2 1.368(4) .
C11 C10 1.381(4) .
C17 C18 1.368(5) .
